data_2221578
loop_
_publ_author_name
'Wan, Rong'
'Wang, Yao'
'Han, Feng'
'Wang, Peng'

_publ_section_title
;
 5-(4-Phenoxyphenyl)-1,3,4-thiadiazol-2-amine
;
_journal_coeditor_code AT2760
_journal_issue 5
_journal_name_full 'Acta Crystallographica Section E'
_journal_page_first o1044
_journal_paper_doi 10.1107/S1600536809013257
_journal_volume 65
_journal_year 2009
_chemical_formula_iupac 'C14 H11 N3 O S'
_chemical_formula_moiety 'C14 H11 N3 O S'
_chemical_formula_sum 'C14 H11 N3 O S'
_chemical_formula_weight 269.32
_chemical_melting_point 542
_chemical_name_systematic
;
5-(4-Phenoxyphenyl)-1,3,4-thiadiazol-2-amine
;
_space_group_IT_number 14
_symmetry_cell_setting monoclinic
_symmetry_space_group_name_Hall '-P 2ybc'
_symmetry_space_group_name_H-M 'P 1 21/c 1'
_atom_sites_solution_hydrogens geom
_atom_sites_solution_primary direct
_atom_sites_solution_secondary difmap
_audit_creation_method SHELXL-97
_cell_angle_alpha 90.00
_cell_angle_beta 108.58(3)
_cell_angle_gamma 90.00
_cell_formula_units_Z 4
_cell_length_a 13.409(3)
_cell_length_b 10.582(2)
_cell_length_c 9.5710(19)
_cell_measurement_reflns_used 25
_cell_measurement_temperature 293(2)
_cell_measurement_theta_max 13
_cell_measurement_theta_min 10
_cell_volume 1287.3(5)
_computing_cell_refinement 'CAD-4 EXPRESS (Enraf--Nonius, 1989)'
_computing_data_collection 'CAD-4 EXPRESS (Enraf--Nonius, 1989)'
_computing_data_reduction 'XCAD4 (Harms & Wocadlo,1995)'
_computing_molecular_graphics 'SHELXTL (Sheldrick, 2008)'
_computing_publication_material 'SHELXL97 (Sheldrick, 2008)'
_computing_structure_refinement 'SHELXL97 (Sheldrick, 2008)'
_computing_structure_solution 'SHELXS97 (Sheldrick, 2008)'
_diffrn_ambient_temperature 293(2)
_diffrn_measured_fraction_theta_full 0.998
_diffrn_measured_fraction_theta_max 0.998
_diffrn_measurement_device_type 'Enraf--Nonius CAD-4'
_diffrn_measurement_method \w/2\q
_diffrn_radiation_monochromator graphite
_diffrn_radiation_source 'fine-focus sealed tube'
_diffrn_radiation_type MoK\a
_diffrn_radiation_wavelength 0.71073
_diffrn_reflns_av_R_equivalents 0.0317
_diffrn_reflns_av_sigmaI/netI 0.0493
_diffrn_reflns_limit_h_max 16
_diffrn_reflns_limit_h_min 0
_diffrn_reflns_limit_k_max 12
_diffrn_reflns_limit_k_min 0
_diffrn_reflns_limit_l_max 10
_diffrn_reflns_limit_l_min -11
_diffrn_reflns_number 2438
_diffrn_reflns_theta_full 25.27
_diffrn_reflns_theta_max 25.27
_diffrn_reflns_theta_min 2.50
_diffrn_standards_decay_% 1
_diffrn_standards_interval_count 200
_diffrn_standards_interval_time 120
_diffrn_standards_number 3
_exptl_absorpt_coefficient_mu 0.246
_exptl_absorpt_correction_T_max 0.9525
_exptl_absorpt_correction_T_min 0.9299
_exptl_absorpt_correction_type psi-scan
_exptl_absorpt_process_details '(North <i>et al.</i>,  1968)'
_exptl_crystal_colour colourless
_exptl_crystal_density_diffrn 1.390
_exptl_crystal_density_method 'not measured'
_exptl_crystal_description block
_exptl_crystal_F_000 560
_exptl_crystal_size_max 0.30
_exptl_crystal_size_mid 0.20
_exptl_crystal_size_min 0.20
_refine_diff_density_max 0.223
_refine_diff_density_min -0.218
_refine_ls_extinction_method none
_refine_ls_goodness_of_fit_ref 1.001
_refine_ls_hydrogen_treatment constr
_refine_ls_matrix_type full
_refine_ls_number_parameters 172
_refine_ls_number_reflns 2336
_refine_ls_number_restraints 0
_refine_ls_restrained_S_all 1.001
_refine_ls_R_factor_all 0.0844
_refine_ls_R_factor_gt 0.0508
_refine_ls_shift/su_max 0.000
_refine_ls_shift/su_mean 0.000
_refine_ls_structure_factor_coef Fsqd
_refine_ls_weighting_details 'calc w=1/[\s^2^(Fo^2^)+(0.074P)^2^+0.12P] where P=(Fo^2^+2Fc^2^)/3'
_refine_ls_weighting_scheme calc
_refine_ls_wR_factor_gt 0.1207
_refine_ls_wR_factor_ref 0.1406
_reflns_number_gt 1596
_reflns_number_total 2336
_reflns_threshold_expression I>2\s(I)
_cod_data_source_file at2760.cif
_cod_data_source_block I
_cod_original_cell_volume 1287.3(4)
_cod_original_sg_symbol_H-M 'P 21/c'
_cod_database_code 2221578
_cod_database_fobs_code 2221578

loop_
_symmetry_equiv_pos_as_xyz
'x, y, z'
'-x, y+1/2, -z+1/2'
'-x, -y, -z'
'x, -y-1/2, z-1/2'

loop_
_atom_site_type_symbol
_atom_site_label
_atom_site_fract_x
_atom_site_fract_y
_atom_site_fract_z
_atom_site_U_iso_or_equiv
_atom_site_adp_type
_atom_site_calc_flag
_atom_site_refinement_flags
_atom_site_occupancy
_atom_site_disorder_assembly
_atom_site_disorder_group
S S 0.07308(7) 0.15388(7) 0.18224(8) 0.0444(3) Uani d . 1 . .
O O 0.3343(2) -0.0997(2) -0.2453(3) 0.0751(8) Uani d . 1 . .
N N1 0.0991(2) -0.0816(2) 0.2420(3) 0.0438(6) Uani d . 1 . .
N N2 0.0458(2) -0.0359(2) 0.3336(3) 0.0450(6) Uani d . 1 . .
N N3 -0.0237(2) 0.1545(2) 0.3882(3) 0.0564(7) Uani d . 1 . .
H H3A -0.0449 0.1197 0.4550 0.068 Uiso calc R 1 . .
H H3B -0.0344 0.2337 0.3693 0.068 Uiso calc R 1 . .
C C1 0.4549(4) 0.1716(4) -0.4561(5) 0.0764(12) Uani d . 1 . .
H H1B 0.4826 0.2314 -0.5046 0.092 Uiso calc R 1 . .
C C2 0.3629(4) 0.1137(4) -0.5265(5) 0.0870(13) Uani d . 1 . .
H H2B 0.3273 0.1343 -0.6242 0.104 Uiso calc R 1 . .
C C3 0.3208(3) 0.0249(4) -0.4566(5) 0.0729(11) Uani d . 1 . .
H H3C 0.2572 -0.0142 -0.5061 0.087 Uiso calc R 1 . .
C C4 0.3732(3) -0.0048(3) -0.3145(4) 0.0526(8) Uani d . 1 . .
C C5 0.4662(3) 0.0517(4) -0.2422(4) 0.0721(11) Uani d . 1 . .
H H5A 0.5027 0.0301 -0.1451 0.086 Uiso calc R 1 . .
C C6 0.5062(3) 0.1415(4) -0.3144(5) 0.0834(13) Uani d . 1 . .
H H6A 0.5691 0.1818 -0.2648 0.100 Uiso calc R 1 . .
C C7 0.2835(3) -0.0671(3) -0.1459(4) 0.0501(8) Uani d . 1 . .
C C8 0.2482(3) 0.0534(3) -0.1339(4) 0.0586(9) Uani d . 1 . .
H H8A 0.2603 0.1185 -0.1918 0.070 Uiso calc R 1 . .
C C9 0.1947(3) 0.0763(3) -0.0349(4) 0.0537(9) Uani d . 1 . .
H H9A 0.1701 0.1573 -0.0272 0.064 Uiso calc R 1 . .
C C10 0.1769(2) -0.0194(3) 0.0532(3) 0.0383(7) Uani d . 1 . .
C C11 0.2148(2) -0.1399(3) 0.0400(4) 0.0481(8) Uani d . 1 . .
H H11A 0.2044 -0.2051 0.0989 0.058 Uiso calc R 1 . .
C C12 0.2673(2) -0.1634(3) -0.0592(4) 0.0516(8) Uani d . 1 . .
H H12A 0.2919 -0.2443 -0.0677 0.062 Uiso calc R 1 . .
C C13 0.1199(2) 0.0043(3) 0.1577(3) 0.0375(7) Uani d . 1 . .
C C14 0.0255(2) 0.0854(3) 0.3138(3) 0.0406(7) Uani d . 1 . .

loop_
_atom_site_aniso_label
_atom_site_aniso_U_11
_atom_site_aniso_U_22
_atom_site_aniso_U_33
_atom_site_aniso_U_12
_atom_site_aniso_U_13
_atom_site_aniso_U_23
S 0.0627(5) 0.0291(4) 0.0463(4) 0.0030(4) 0.0244(4) 0.0026(3)
O 0.101(2) 0.0436(14) 0.115(2) -0.0098(13) 0.0814(18) -0.0134(14)
N1 0.0596(16) 0.0287(13) 0.0480(14) 0.0027(11) 0.0241(12) 0.0010(11)
N2 0.0619(17) 0.0319(13) 0.0483(15) 0.0004(12) 0.0274(13) 0.0014(11)
N3 0.091(2) 0.0384(14) 0.0525(15) 0.0099(14) 0.0404(15) 0.0044(13)
C1 0.085(3) 0.072(3) 0.082(3) -0.004(2) 0.040(2) 0.017(2)
C2 0.097(3) 0.081(3) 0.070(3) 0.009(3) 0.008(2) 0.018(2)
C3 0.052(2) 0.066(3) 0.088(3) -0.0005(19) 0.005(2) -0.004(2)
C4 0.057(2) 0.0439(18) 0.069(2) -0.0033(16) 0.0369(18) -0.0102(17)
C5 0.081(3) 0.084(3) 0.049(2) -0.020(2) 0.0162(19) 0.0017(19)
C6 0.068(3) 0.095(3) 0.086(3) -0.035(2) 0.021(2) 0.006(3)
C7 0.055(2) 0.0393(18) 0.067(2) -0.0050(15) 0.0341(17) -0.0090(16)
C8 0.079(2) 0.0385(18) 0.075(2) 0.0031(16) 0.049(2) 0.0069(16)
C9 0.074(2) 0.0316(16) 0.069(2) 0.0056(16) 0.0412(19) 0.0000(15)
C10 0.0392(16) 0.0307(15) 0.0458(16) -0.0012(12) 0.0147(13) -0.0015(12)
C11 0.0474(18) 0.0367(17) 0.065(2) 0.0023(14) 0.0253(16) 0.0064(15)
C12 0.0516(19) 0.0341(16) 0.077(2) -0.0005(14) 0.0322(17) -0.0031(16)
C13 0.0410(16) 0.0299(14) 0.0392(15) -0.0004(12) 0.0093(13) 0.0004(12)
C14 0.0527(19) 0.0329(16) 0.0358(15) -0.0009(13) 0.0137(14) -0.0029(12)

loop_
_atom_type_symbol
_atom_type_description
_atom_type_scat_dispersion_real
_atom_type_scat_dispersion_imag
_atom_type_scat_source
C C 0.0033 0.0016 'International Tables Vol C Tables 4.2.6.8 and 6.1.1.4'
H H 0.0000 0.0000 'International Tables Vol C Tables 4.2.6.8 and 6.1.1.4'
N N 0.0061 0.0033 'International Tables Vol C Tables 4.2.6.8 and 6.1.1.4'
O O 0.0106 0.0060 'International Tables Vol C Tables 4.2.6.8 and 6.1.1.4'
S S 0.1246 0.1234 'International Tables Vol C Tables 4.2.6.8 and 6.1.1.4'

loop_
_geom_angle_atom_site_label_1
_geom_angle_atom_site_label_2
_geom_angle_atom_site_label_3
_geom_angle_site_symmetry_1
_geom_angle_site_symmetry_3
_geom_angle
_geom_angle_publ_flag
C14 S C13 . . 87.14(13) ?
C7 O C4 . . 119.3(2) ?
C13 N1 N2 . . 113.8(2) ?
C14 N2 N1 . . 112.0(2) ?
C14 N3 H3A . . 120.0 ?
C14 N3 H3B . . 120.0 ?
H3A N3 H3B . . 120.0 ?
C6 C1 C2 . . 119.2(4) ?
C6 C1 H1B . . 120.4 ?
C2 C1 H1B . . 120.4 ?
C1 C2 C3 . . 121.2(4) ?
C1 C2 H2B . . 119.4 ?
C3 C2 H2B . . 119.4 ?
C4 C3 C2 . . 119.0(4) ?
C4 C3 H3C . . 120.5 ?
C2 C3 H3C . . 120.5 ?
C3 C4 C5 . . 120.6(3) ?
C3 C4 O . . 119.5(3) ?
C5 C4 O . . 119.9(3) ?
C4 C5 C6 . . 119.2(4) ?
C4 C5 H5A . . 120.4 ?
C6 C5 H5A . . 120.4 ?
C1 C6 C5 . . 120.7(4) ?
C1 C6 H6A . . 119.6 ?
C5 C6 H6A . . 119.6 ?
C12 C7 C8 . . 120.7(3) ?
C12 C7 O . . 116.0(3) ?
C8 C7 O . . 123.2(3) ?
C7 C8 C9 . . 119.2(3) ?
C7 C8 H8A . . 120.4 ?
C9 C8 H8A . . 120.4 ?
C8 C9 C10 . . 121.1(3) ?
C8 C9 H9A . . 119.4 ?
C10 C9 H9A . . 119.4 ?
C9 C10 C11 . . 118.4(3) ?
C9 C10 C13 . . 121.3(3) ?
C11 C10 C13 . . 120.3(3) ?
C12 C11 C10 . . 120.7(3) ?
C12 C11 H11A . . 119.6 ?
C10 C11 H11A . . 119.6 ?
C11 C12 C7 . . 119.9(3) ?
C11 C12 H12A . . 120.1 ?
C7 C12 H12A . . 120.1 ?
N1 C13 C10 . . 124.5(3) ?
N1 C13 S . . 113.1(2) ?
C10 C13 S . . 122.4(2) ?
N2 C14 N3 . . 125.0(3) ?
N2 C14 S . . 113.9(2) ?
N3 C14 S . . 121.1(2) ?

loop_
_geom_bond_atom_site_label_1
_geom_bond_atom_site_label_2
_geom_bond_site_symmetry_2
_geom_bond_distance
_geom_bond_publ_flag
S C14 . 1.740(3) ?
S C13 . 1.746(3) ?
O C7 . 1.378(4) ?
O C4 . 1.393(4) ?
N1 C13 . 1.303(4) ?
N1 N2 . 1.383(3) ?
N2 C14 . 1.314(4) ?
N3 C14 . 1.333(4) ?
N3 H3A . 0.8600 ?
N3 H3B . 0.8600 ?
C1 C6 . 1.349(5) ?
C1 C2 . 1.349(6) ?
C1 H1B . 0.9300 ?
C2 C3 . 1.375(6) ?
C2 H2B . 0.9300 ?
C3 C4 . 1.354(5) ?
C3 H3C . 0.9300 ?
C4 C5 . 1.357(5) ?
C5 C6 . 1.380(5) ?
C5 H5A . 0.9300 ?
C6 H6A . 0.9300 ?
C7 C12 . 1.374(4) ?
C7 C8 . 1.378(4) ?
C8 C9 . 1.381(4) ?
C8 H8A . 0.9300 ?
C9 C10 . 1.386(4) ?
C9 H9A . 0.9300 ?
C10 C11 . 1.393(4) ?
C10 C13 . 1.462(4) ?
C11 C12 . 1.373(4) ?
C11 H11A . 0.9300 ?
C12 H12A . 0.9300 ?

loop_
_geom_hbond_atom_site_label_D
_geom_hbond_atom_site_label_H
_geom_hbond_atom_site_label_A
_geom_hbond_site_symmetry_A
_geom_hbond_distance_DH
_geom_hbond_distance_HA
_geom_hbond_distance_DA
_geom_hbond_angle_DHA
_geom_hbond_publ_flag
N3 H3A N2 3_556 0.8600 2.2100 3.042(4) 162.00 yes
N3 H3B N1 2_555 0.8600 2.2600 3.094(3) 163.00 yes
C9 H9A S . 0.9300 2.7200 3.133(4) 108.00 yes

loop_
_geom_torsion_atom_site_label_1
_geom_torsion_atom_site_label_2
_geom_torsion_atom_site_label_3
_geom_torsion_atom_site_label_4
_geom_torsion_site_symmetry_1
_geom_torsion_site_symmetry_2
_geom_torsion_site_symmetry_3
_geom_torsion_site_symmetry_4
_geom_torsion
_geom_torsion_publ_flag
C13 N1 N2 C14 . . . . 1.2(4) ?
C6 C1 C2 C3 . . . . -0.1(7) ?
C1 C2 C3 C4 . . . . -0.2(7) ?
C2 C3 C4 C5 . . . . -0.3(6) ?
C2 C3 C4 O . . . . -176.4(3) ?
C7 O C4 C3 . . . . -103.8(4) ?
C7 O C4 C5 . . . . 80.0(4) ?
C3 C4 C5 C6 . . . . 1.0(6) ?
O C4 C5 C6 . . . . 177.1(4) ?
C2 C1 C6 C5 . . . . 0.8(7) ?
C4 C5 C6 C1 . . . . -1.3(7) ?
C4 O C7 C12 . . . . -166.5(3) ?
C4 O C7 C8 . . . . 14.8(5) ?
C12 C7 C8 C9 . . . . -1.0(6) ?
O C7 C8 C9 . . . . 177.6(3) ?
C7 C8 C9 C10 . . . . 0.7(5) ?
C8 C9 C10 C11 . . . . 0.2(5) ?
C8 C9 C10 C13 . . . . -179.7(3) ?
C9 C10 C11 C12 . . . . -0.7(5) ?
C13 C10 C11 C12 . . . . 179.2(3) ?
C10 C11 C12 C7 . . . . 0.4(5) ?
C8 C7 C12 C11 . . . . 0.5(5) ?
O C7 C12 C11 . . . . -178.2(3) ?
N2 N1 C13 C10 . . . . 178.9(3) ?
N2 N1 C13 S . . . . -0.7(3) ?
C9 C10 C13 N1 . . . . 178.9(3) ?
C11 C10 C13 N1 . . . . -1.0(4) ?
C9 C10 C13 S . . . . -1.6(4) ?
C11 C10 C13 S . . . . 178.6(2) ?
C14 S C13 N1 . . . . 0.1(2) ?
C14 S C13 C10 . . . . -179.6(2) ?
N1 N2 C14 N3 . . . . -179.2(3) ?
N1 N2 C14 S . . . . -1.2(3) ?
C13 S C14 N2 . . . . 0.6(2) ?
C13 S C14 N3 . . . . 178.7(3) ?

loop_
_cod_related_entry_id
_cod_related_entry_database
_cod_related_entry_code
1 ChemSpider 15253450
